data_2212012
loop_
_publ_author_name
'Ivashkevich, Ludmila S.'
'Selevich, Kirill A.'
'Lyakhov, Alexander S.'
'Selevich, Anatoly F.'

_publ_section_title
;
 TlHP~2~O~7~: structure determination from X-ray powder diffraction
 data
;
_journal_coeditor_code BC3027
_journal_issue 2
_journal_name_full 'Acta Crystallographica Section E'
_journal_page_first m38
_journal_page_last m40
_journal_paper_doi 10.1107/S1600536806054778
_journal_volume 63
_journal_year 2007
_chemical_formula_iupac 'Tl H P2 O7'
_chemical_formula_moiety 'H O7 P2 Tl'
_chemical_formula_sum 'H O7 P2 Tl'
_chemical_formula_weight 379.33
_chemical_name_systematic
;
thallium(III) hydrogen diphosphate
;
_space_group_IT_number 14
_symmetry_cell_setting monoclinic
_symmetry_space_group_name_Hall '-P 2yn'
_symmetry_space_group_name_H-M 'P 1 21/n 1'
_cell_angle_alpha 90
_cell_angle_beta 105.8725(9)
_cell_angle_gamma 90
_cell_formula_units_Z 4
_cell_length_a 8.78516(15)
_cell_length_b 9.09283(17)
_cell_length_c 7.24420(12)
_cell_measurement_temperature 295
_cell_volume 556.617(17)
_computing_cell_refinement 'FULLPROF (Rodr\'iguez-Carvajal, 2001)'
_computing_data_collection 'local program'
_computing_data_reduction 'local program'
_computing_molecular_graphics 'ORTEP-3 for Windows (Farrugia, 1997)'
_computing_publication_material 'FULLPROF and PLATON (Spek, 2003)'
_computing_structure_refinement FULLPROF
_computing_structure_solution 'EXPO (Altomare <i>et al.</i>,  1999)'
_diffrn_ambient_temperature 295
_diffrn_measurement_device_type 'HZG-4A (Carl Zeiss, Jena)'
_diffrn_measurement_method \q/2\q
_diffrn_radiation_type 'Cu K\a'
_diffrn_radiation_wavelength 1.54180
_diffrn_reflns_number 1036
_exptl_absorpt_coefficient_mu 61.290
_exptl_absorpt_correction_type none
_exptl_crystal_density_diffrn 4.527
_exptl_crystal_density_method 'Not measured'
_exptl_crystal_F_000 672
_refine_ls_goodness_of_fit_all 0.79
_refine_ls_hydrogen_treatment constr
_refine_ls_matrix_type fullcycle
_refine_ls_number_constraints 0
_refine_ls_number_parameters 52
_refine_ls_number_restraints 8
_refine_ls_shift/su_max 0.03
_refine_ls_structure_factor_coef Inet
_refine_ls_weighting_scheme sigma
_cod_data_source_file bc3027.cif
_cod_data_source_block I
_cod_depositor_comments
;
The following automatic conversions were performed:
'_symmetry_cell_setting' value 'Monoclinic' changed to 'monoclinic'
according to '/home/saulius/struct/CIF-dictionaries/cif_core.dic'
dictionary named 'cif_core.dic' version 2.4.1 from 2010-06-29.

Automatic conversion script
Id: cif_fix_enum 1527 2010-12-29 10:47:43Z saulius 

The following automatic conversions were performed:

'_symmetry_cell_setting' value 'Monoclinic' changed to 'monoclinic'
according to /home/saulius/struct/CIF-dictionaries/cif_core.dic
dictionary named 'cif_core.dic' version 2.4.1 from 2010-06-29.

Automatic conversion script
Id: cif_fix_values 1715 2011-07-08 13:25:40Z adriana 
;
_cod_original_cell_volume 556.62(2)
_cod_original_sg_symbol_H-M 'P 21/n'
_cod_database_code 2212012

loop_
_symmetry_equiv_pos_site_id
_symmetry_equiv_pos_as_xyz
1 x,y,z
2 1/2-x,1/2+y,1/2-z
3 -x,-y,-z
4 1/2+x,1/2-y,1/2+z

loop_
_atom_site_type_symbol
_atom_site_label
_atom_site_fract_x
_atom_site_fract_y
_atom_site_fract_z
_atom_site_U_iso_or_equiv
_atom_site_thermal_displace_type
_atom_site_occupancy
Tl Tl 0.4945(2) 0.29669(18) 0.5376(2) 0.0060(4) Uiso 1.000
P P1 0.7278(8) -0.0021(9) 0.6794(10) 0.0047(19) Uiso 1.000
P P2 0.7351(9) 0.1374(8) 0.3049(10) 0.0047(19) Uiso 1.000
O O1 0.5857(18) 0.084(2) 0.664(3) 0.0060(19) Uiso 1.000
O O2 0.692(2) -0.1578(13) 0.662(3) 0.0060(19) Uiso 1.000
O O3 0.8646(15) 0.011(3) 0.8528(18) 0.0060(19) Uiso 1.000
O O4 0.8009(19) 0.042(2) 0.4989(18) 0.0060(19) Uiso 1.000
O O5 0.662(2) 0.2699(15) 0.354(3) 0.0060(19) Uiso 1.000
O O6 0.626(2) 0.038(2) 0.142(2) 0.0060(19) Uiso 1.000
H H6 0.67616 -0.03768 0.12077 0.050 Uiso 1.000
O O7 0.8863(17) 0.187(2) 0.271(3) 0.0060(19) Uiso 1.000

loop_
_atom_type_symbol
_atom_type_description
_atom_type_scat_dispersion_real
_atom_type_scat_dispersion_imag
_atom_type_scat_source
Tl Tl -4.1627 8.0900 'International Tables Vol C Tables 4.2.6.8 and 6.1.1.4'
P P 0.2955 0.4335 'International Tables Vol C Tables 4.2.6.8 and 6.1.1.4'
O O 0.0492 0.0322 'International Tables Vol C Tables 4.2.6.8 and 6.1.1.4'
H H 0.0000 0.0000 'International Tables Vol C Tables 4.2.6.8 and 6.1.1.4'

loop_
_geom_angle_atom_site_label_1
_geom_angle_atom_site_label_2
_geom_angle_atom_site_label_3
_geom_angle_site_symmetry_1
_geom_angle_site_symmetry_3
_geom_angle
_geom_angle_publ_flag
O1 Tl O5 . . 85.9(6) no
O1 Tl O3 . 2_656 119.7(7) no
O1 Tl O2 . 3_656 83.8(6) no
O1 Tl O3 . 4_454 167.6(7) no
O1 Tl O7 . 4_455 85.6(7) no
O3 Tl O5 2_656 . 85.4(5) no
O2 Tl O5 3_656 . 92.2(7) no
O3 Tl O5 4_454 . 92.2(5) no
O5 Tl O7 . 4_455 165.7(7) no
O2 Tl O3 3_656 2_656 156.0(6) no
O3 Tl O3 2_656 4_454 72.3(7) no
O3 Tl O7 2_656 4_455 89.0(6) no
O2 Tl O3 3_656 4_454 84.0(6) no
O2 Tl O7 3_656 4_455 98.2(7) no
O3 Tl O7 4_454 4_455 98.5(6) no
O1 P1 O2 . . 111.0(11) yes
O1 P1 O3 . . 120.1(12) yes
O1 P1 O4 . . 108.7(11) yes
O2 P1 O3 . . 105.0(14) yes
O2 P1 O4 . . 106.9(11) yes
O3 P1 O4 . . 104.4(9) yes
O4 P2 O5 . . 108.0(11) yes
O4 P2 O6 . . 109.9(10) yes
O4 P2 O7 . . 100.6(11) yes
O5 P2 O6 . . 115.9(11) yes
O5 P2 O7 . . 105.3(11) yes
O6 P2 O7 . . 115.9(11) yes
Tl O1 P1 . . 135.7(12) no
Tl O2 P1 3_656 . 135.0(12) no
Tl O3 P1 2_646 . 116.9(14) no
Tl O3 P1 4_555 . 135.1(15) no
Tl O3 Tl 2_646 4_555 107.7(5) no
P1 O4 P2 . . 133.8(12) yes
Tl O5 P2 . . 129.7(10) no
Tl O7 P2 4_554 . 139.1(13) no
P2 O6 H6 . . 111.00 no

loop_
_geom_bond_atom_site_label_1
_geom_bond_atom_site_label_2
_geom_bond_site_symmetry_2
_geom_bond_distance
_geom_bond_publ_flag
Tl O1 . 2.195(19) yes
Tl O5 . 2.250(19) yes
Tl O3 2_656 2.33(2) yes
Tl O2 3_656 2.253(18) yes
Tl O3 4_454 2.31(2) yes
Tl O7 4_455 2.160(19) yes
P1 O1 . 1.452(19) yes
P1 O2 . 1.448(15) yes
P1 O3 . 1.487(15) yes
P1 O4 . 1.656(16) yes
P2 O4 . 1.618(16) yes
P2 O5 . 1.455(17) yes
P2 O6 . 1.584(18) yes
P2 O7 . 1.486(18) yes
O6 H6 . 0.8500 no

loop_
_geom_hbond_atom_site_label_D
_geom_hbond_atom_site_label_H
_geom_hbond_atom_site_label_A
_geom_hbond_site_symmetry_A
_geom_hbond_distance_DH
_geom_hbond_distance_HA
_geom_hbond_distance_DA
_geom_hbond_angle_DHA
_geom_hbond_publ_flag
O6 H6 O5 2_645 0.8500 2.2300 3.06(2) 165.00 yes

loop_
_geom_torsion_atom_site_label_1
_geom_torsion_atom_site_label_2
_geom_torsion_atom_site_label_3
_geom_torsion_atom_site_label_4
_geom_torsion_site_symmetry_1
_geom_torsion_site_symmetry_3
_geom_torsion_site_symmetry_4
_geom_torsion
_geom_torsion_publ_flag
O5 Tl O1 P1 . . . 21.4(18) no
O3 Tl O1 P1 2_656 . . -60.9(19) no
O2 Tl O1 P1 3_656 . . 114.1(18) no
O7 Tl O1 P1 4_455 . . -147.2(18) no
O1 Tl O5 P2 . . . 21.0(16) no
O3 Tl O5 P2 2_656 . . 141.3(16) no
O2 Tl O5 P2 3_656 . . -62.7(16) no
O3 Tl O5 P2 4_454 . . -146.7(16) no
O1 Tl O3 P1 . 2_656 2_656 -8.6(12) no
O5 Tl O3 P1 . 2_656 2_656 -91.2(10) no
O1 Tl O2 P1 . 3_656 3_656 2.5(17) no
O5 Tl O2 P1 . 3_656 3_656 88.2(17) no
O5 Tl O3 P1 . 4_454 4_454 89.2(12) no
O1 Tl O7 P2 . 4_455 4_455 -139.6(18) no
O2 P1 O1 Tl . . . -143.2(16) no
O3 P1 O1 Tl . . . 94(2) no
O4 P1 O1 Tl . . . -26(2) no
O1 P1 O2 Tl . . 3_656 46(2) no
O3 P1 O2 Tl . . 3_656 177.1(14) no
O4 P1 O2 Tl . . 3_656 -72.4(17) no
O1 P1 O3 Tl . . 2_646 143.0(10) no
O1 P1 O3 Tl . . 4_555 -43.8(17) no
O2 P1 O3 Tl . . 2_646 17.3(12) no
O2 P1 O3 Tl . . 4_555 -169.5(12) no
O4 P1 O3 Tl . . 2_646 -94.9(11) no
O4 P1 O3 Tl . . 4_555 78.3(13) no
O1 P1 O4 P2 . . . -10.4(19) no
O2 P1 O4 P2 . . . 109.5(17) no
O3 P1 O4 P2 . . . -139.6(17) no
O5 P2 O4 P1 . . . 43.4(19) no
O6 P2 O4 P1 . . . -83.9(17) no
O7 P2 O4 P1 . . . 153.5(16) no
O4 P2 O5 Tl . . . -45.2(17) no
O6 P2 O5 Tl . . . 78.6(17) no
O7 P2 O5 Tl . . . -152.0(14) no
O4 P2 O7 Tl . . 4_554 134.2(16) no
O5 P2 O7 Tl . . 4_554 -113.7(17) no
O6 P2 O7 Tl . . 4_554 16(2) no
